data_4500786
loop_
_publ_author_name
'Fang, Zhen-Lan'
'Yu, Rong-Min'
'Wu, Xiao-Yuan'
'Huang, Jing-Shun'
'Lu, Can-Zhong'

_publ_section_title
;
 Microporous Metal--Organic Frameworks: Structures, in Situ Formation of
 Ligand, and Crystal-to-Crystal Transformations
;
_journal_issue 6
_journal_name_full 'Crystal Growth &amp; Design'
_journal_page_first 2546
_journal_paper_doi 10.1021/cg200300x
_journal_volume 11
_journal_year 2011
_chemical_formula_moiety 'C168 H150 Cl5 Cu17 N60 O3'
_chemical_formula_sum 'C168 H150 Cl5 Cu17 N60 O3'
_chemical_formula_weight 4314.91
_chemical_name_systematic
; 
 ? 
;
_space_group_IT_number 15
_symmetry_cell_setting monoclinic
_symmetry_space_group_name_Hall '-C 2yc'
_symmetry_space_group_name_H-M 'C 1 2/c 1'
_atom_sites_solution_hydrogens geom
_atom_sites_solution_primary direct
_atom_sites_solution_secondary difmap
_audit_creation_method SHELXL-97
_cell_angle_alpha 90.00
_cell_angle_beta 109.384(3)
_cell_angle_gamma 90.00
_cell_formula_units_Z 4
_cell_length_a 20.014(5)
_cell_length_b 37.956(8)
_cell_length_c 25.085(8)
_cell_measurement_temperature 88(2)
_cell_volume 17976(8)
_computing_structure_refinement 'SHELXL-97 (Sheldrick, 1997)'
_computing_structure_solution 'SHELXS-97 (Sheldrick, 1990)'
_diffrn_ambient_temperature 88(2)
_diffrn_measured_fraction_theta_full 0.984
_diffrn_measured_fraction_theta_max 0.984
_diffrn_radiation_monochromator graphite
_diffrn_radiation_source 'fine-focus sealed tube'
_diffrn_radiation_type MoK\a
_diffrn_radiation_wavelength 0.71073
_diffrn_reflns_av_R_equivalents 0.0295
_diffrn_reflns_av_sigmaI/netI 0.0290
_diffrn_reflns_limit_h_max 23
_diffrn_reflns_limit_h_min -17
_diffrn_reflns_limit_k_max 45
_diffrn_reflns_limit_k_min -45
_diffrn_reflns_limit_l_max 28
_diffrn_reflns_limit_l_min -29
_diffrn_reflns_number 56289
_diffrn_reflns_theta_full 25.00
_diffrn_reflns_theta_max 25.00
_diffrn_reflns_theta_min 2.03
_exptl_absorpt_coefficient_mu 2.108
_exptl_absorpt_correction_T_max 1.0000
_exptl_absorpt_correction_T_min 0.5339
_exptl_absorpt_correction_type multi-scan
_exptl_crystal_density_diffrn 1.594
_exptl_crystal_density_method 'not measured'
_exptl_crystal_F_000 8720
_exptl_crystal_size_max 0.23
_exptl_crystal_size_mid 0.21
_exptl_crystal_size_min 0.15
_refine_diff_density_max 1.080
_refine_diff_density_min -0.705
_refine_diff_density_rms 0.085
_refine_ls_extinction_method none
_refine_ls_goodness_of_fit_ref 1.035
_refine_ls_hydrogen_treatment conster
_refine_ls_matrix_type full
_refine_ls_number_parameters 1149
_refine_ls_number_reflns 15593
_refine_ls_number_restraints 0
_refine_ls_restrained_S_all 1.035
_refine_ls_R_factor_all 0.0449
_refine_ls_R_factor_gt 0.0393
_refine_ls_shift/su_max 0.002
_refine_ls_shift/su_mean 0.000
_refine_ls_structure_factor_coef Fsqd
_refine_ls_weighting_details 'calc w=1/[\s^2^(Fo^2^)+(0.0416P)^2^+93.4501P] where P=(Fo^2^+2Fc^2^)/3'
_refine_ls_weighting_scheme calc
_refine_ls_wR_factor_gt 0.1036
_refine_ls_wR_factor_ref 0.1082
_reflns_number_gt 13784
_reflns_number_total 15593
_reflns_threshold_expression >2sigma(I)
_cod_data_source_file cg200300x_si_001.cif
_cod_data_source_block 1d
_cod_depositor_comments
;
The following automatic conversions were performed:

'_exptl_absorpt_correction_type' value 'Multi-scan' changed to
'multi-scan' according to
/home/saulius/struct/CIF-dictionaries/cif_core.dic dictionary named
'cif_core.dic' version 2.4.1 from 2010-06-29.

Automatic conversion script
Id: cif_fix_values 1715 2011-07-08 13:25:40Z adriana 
;
_cod_original_cell_volume 17976(9)
_cod_original_sg_symbol_H-M C2/c
_cod_database_code 4500786

loop_
_symmetry_equiv_pos_as_xyz
'x, y, z'
'-x, y, -z+1/2'
'x+1/2, y+1/2, z'
'-x+1/2, y+1/2, -z+1/2'
'-x, -y, -z'
'x, -y, z-1/2'
'-x+1/2, -y+1/2, -z'
'x+1/2, -y+1/2, z-1/2'

loop_
_atom_site_label
_atom_site_type_symbol
_atom_site_fract_x
_atom_site_fract_y
_atom_site_fract_z
_atom_site_U_iso_or_equiv
_atom_site_adp_type
_atom_site_occupancy
_atom_site_symmetry_multiplicity
_atom_site_calc_flag
_atom_site_refinement_flags
Cu1 Cu 0.53876(2) 0.128354(10) 0.33183(2) 0.03191(11) Uani 1 1 d .
Cu2 Cu 0.5000 0.192253(16) 0.2500 0.03420(15) Uani 1 2 d S
Cu4 Cu 0.55257(2) -0.025495(11) 0.36737(2) 0.03386(11) Uani 1 1 d .
Cu3 Cu 1.09297(2) 0.254670(11) 0.496838(19) 0.03272(11) Uani 1 1 d .
Cu5 Cu 0.79508(2) 0.218165(12) 0.38101(2) 0.03593(12) Uani 1 1 d .
Cu9 Cu 1.00644(2) 0.328741(11) 0.43246(2) 0.03494(12) Uani 1 1 d .
Cu7 Cu 1.18271(2) 0.293757(12) 0.61235(2) 0.03808(12) Uani 1 1 d .
Cu6 Cu 1.15222(2) 0.331091(11) 0.41260(2) 0.03685(12) Uani 1 1 d .
Cu8 Cu 0.60857(2) 0.094658(11) 0.24621(2) 0.03404(11) Uani 1 1 d .
Cl1 Cl 1.12515(5) 0.31859(2) 0.50786(4) 0.0356(2) Uani 1 1 d .
Cl3 Cl 0.94139(19) 0.02479(8) 0.39947(15) 0.1738(12) Uani 1 1 d .
Cl2 Cl 0.5235(4) 0.3789(3) 0.3394(4) 0.271(6) Uani 0.50 1 d P
O2W O 0.9078(4) 0.0019(2) 0.5119(4) 0.176(3) Uani 1 1 d .
O1W O 0.8081(6) -0.0295(2) 0.5638(6) 0.122(4) Uani 0.50 1 d P
N2 N 0.55008(15) 0.07760(7) 0.32777(13) 0.0300(6) Uani 1 1 d .
N3 N 0.55336(16) 0.01959(7) 0.33785(12) 0.0293(6) Uani 1 1 d .
N4 N 0.59145(16) 0.06390(7) 0.29829(13) 0.0312(6) Uani 1 1 d .
N7 N 1.22111(15) 0.29576(7) 0.41605(13) 0.0301(6) Uani 1 1 d .
N8 N 1.27642(15) 0.24597(8) 0.41098(13) 0.0309(6) Uani 1 1 d .
N9 N 1.31760(15) 0.26443(7) 0.45779(12) 0.0301(6) Uani 1 1 d .
N11 N 0.99500(15) 0.25440(7) 0.45255(13) 0.0302(6) Uani 1 1 d .
N12 N 0.95933(15) 0.28494(7) 0.42823(13) 0.0319(7) Uani 1 1 d .
N13 N 0.88163(15) 0.24144(8) 0.41097(13) 0.0325(7) Uani 1 1 d .
N16 N 0.53323(15) -0.12648(7) 0.41127(14) 0.0327(7) Uani 1 1 d .
N17 N 0.59453(15) -0.12787(7) 0.39716(14) 0.0331(7) Uani 1 1 d .
N18 N 0.55982(16) -0.07228(7) 0.39271(14) 0.0347(7) Uani 1 1 d .
N21 N 1.11393(15) 0.36930(7) 0.69748(13) 0.0306(6) Uani 1 1 d .
N22 N 1.05214(15) 0.35165(7) 0.66920(13) 0.0308(6) Uani 1 1 d .
N23 N 1.14066(16) 0.32534(8) 0.65064(13) 0.0319(6) Uani 1 1 d .
N26 N 0.70585(15) 0.19774(8) 0.35050(13) 0.0333(7) Uani 1 1 d .
N27 N 0.61400(15) 0.16213(7) 0.33543(13) 0.0321(7) Uani 1 1 d .
N28 N 0.59334(15) 0.19076(7) 0.29985(13) 0.0310(6) Uani 1 1 d .
N15 N 0.6770(2) 0.37607(11) 0.3054(2) 0.0783(14) Uani 1 1 d .
H15A H 0.6838 0.3925 0.2842 0.094 Uiso 1 1 calc R
H15B H 0.6381 0.3753 0.3129 0.094 Uiso 1 1 calc R
N30 N 0.6317(3) 0.33324(12) 0.1769(2) 0.0779(14) Uani 1 1 d .
H30B H 0.5964 0.3473 0.1712 0.093 Uiso 1 1 calc R
H30C H 0.6629 0.3371 0.1609 0.093 Uiso 1 1 calc R
N5 N 0.3260(3) 0.08505(15) 0.4544(2) 0.0874(16) Uani 1 1 d .
H5A H 0.3344 0.1022 0.4781 0.105 Uiso 1 1 calc R
H5B H 0.2868 0.0736 0.4463 0.105 Uiso 1 1 calc R
N1 N 0.7389(3) -0.05181(14) 0.1906(3) 0.0956(18) Uani 1 1 d .
H1B H 0.7210 -0.0713 0.1746 0.115 Uiso 1 1 calc R
H1C H 0.7783 -0.0443 0.1880 0.115 Uiso 1 1 calc R
N25 N 0.8552(3) 0.22658(16) 0.5385(2) 0.0964(19) Uani 1 1 d .
H25A H 0.8159 0.2333 0.5141 0.116 Uiso 1 1 calc R
H25B H 0.8608 0.2049 0.5491 0.116 Uiso 1 1 calc R
N10 N 1.4237(3) 0.40636(12) 0.6016(2) 0.0774(14) Uani 1 1 d .
H10A H 1.4180 0.4276 0.5889 0.093 Uiso 1 1 calc R
H10B H 1.4533 0.4021 0.6347 0.093 Uiso 1 1 calc R
N14 N 1.0091(3) 0.08668(11) 0.5095(2) 0.0839(15) Uani 1 1 d .
H14A H 0.9881 0.0698 0.4873 0.101 Uiso 1 1 calc R
H14B H 1.0406 0.0820 0.5415 0.101 Uiso 1 1 calc R
N6 N 1.0219(3) 0.22590(19) 0.17464(19) 0.0951(19) Uani 1 1 d .
H6B H 0.9969 0.2419 0.1526 0.114 Uiso 1 1 calc R
H6C H 1.0171 0.2042 0.1644 0.114 Uiso 1 1 calc R
N29 N 0.8517(3) 0.07679(15) 0.5380(2) 0.0967(18) Uani 1 1 d .
H29A H 0.8717 0.0850 0.5715 0.116 Uiso 1 1 calc R
H29B H 0.8568 0.0550 0.5309 0.116 Uiso 1 1 calc R
N20 N 0.8653(3) -0.05737(18) 0.3549(3) 0.116(2) Uani 1 1 d .
H20B H 0.8891 -0.0396 0.3728 0.139 Uiso 1 1 calc R
H20C H 0.8819 -0.0700 0.3337 0.139 Uiso 1 1 calc R
N19 N 0.2970(4) -0.03607(19) 0.4796(4) 0.148(3) Uani 1 1 d .
H19B H 0.2981 -0.0141 0.4881 0.178 Uiso 1 1 calc R
H19C H 0.2625 -0.0491 0.4810 0.178 Uiso 1 1 calc R
N24 N 1.4318(4) 0.4187(2) 0.7813(4) 0.162(4) Uani 1 1 d .
H24B H 1.4458 0.4246 0.8163 0.195 Uiso 1 1 calc R
H24C H 1.4576 0.4235 0.7608 0.195 Uiso 1 1 calc R
C7 C 1.28362(18) 0.29406(9) 0.45935(15) 0.0296(7) Uani 1 1 d .
C6 C 1.3573(2) 0.31668(11) 0.55438(18) 0.0449(10) Uani 1 1 d .
H6A H 1.3632 0.2938 0.5686 0.054 Uiso 1 1 calc R
C2 C 1.3848(3) 0.37874(12) 0.5684(2) 0.0546(11) Uani 1 1 d .
C3 C 1.3372(3) 0.38511(12) 0.5154(2) 0.0586(12) Uani 1 1 d .
H3A H 1.3280 0.4082 0.5025 0.070 Uiso 1 1 calc R
C5 C 1.31325(19) 0.32270(9) 0.49932(16) 0.0340(8) Uani 1 1 d .
C4 C 1.3028(2) 0.35748(11) 0.48088(19) 0.0463(10) Uani 1 1 d .
H4A H 1.2721 0.3623 0.4447 0.056 Uiso 1 1 calc R
C1 C 1.3926(3) 0.34422(13) 0.58834(19) 0.0561(12) Uani 1 1 d .
H1A H 1.4220 0.3396 0.6250 0.067 Uiso 1 1 calc R
C14 C 1.21936(18) 0.26556(9) 0.38654(15) 0.0302(7) Uani 1 1 d .
C10 C 1.1652(2) 0.25510(11) 0.33339(16) 0.0384(9) Uani 1 1 d .
C11 C 1.1244(2) 0.28016(13) 0.2959(2) 0.0539(11) Uani 1 1 d .
H11A H 1.1285 0.3038 0.3061 0.065 Uiso 1 1 calc R
C12 C 1.0772(3) 0.27009(17) 0.2430(2) 0.0666(15) Uani 1 1 d .
H12A H 1.0505 0.2872 0.2185 0.080 Uiso 1 1 calc R
C9 C 1.1572(2) 0.22000(12) 0.3159(2) 0.0506(11) Uani 1 1 d .
H9A H 1.1837 0.2027 0.3400 0.061 Uiso 1 1 calc R
C13 C 1.0699(2) 0.23522(17) 0.2268(2) 0.0609(14) Uani 1 1 d .
C8 C 1.1104(3) 0.21024(15) 0.2632(2) 0.0631(14) Uani 1 1 d .
H8A H 1.1066 0.1867 0.2524 0.076 Uiso 1 1 calc R
C21 C 0.60924(19) -0.09513(9) 0.38717(16) 0.0329(8) Uani 1 1 d .
C18 C 0.6729(2) -0.08458(10) 0.37508(18) 0.0385(9) Uani 1 1 d .
C19 C 0.6998(2) -0.10438(12) 0.3403(2) 0.0503(11) Uani 1 1 d .
H19A H 0.6755 -0.1242 0.3220 0.060 Uiso 1 1 calc R
C20 C 0.7628(3) -0.09468(15) 0.3327(2) 0.0647(14) Uani 1 1 d .
H20A H 0.7800 -0.1078 0.3087 0.078 Uiso 1 1 calc R
C17 C 0.7106(2) -0.05519(12) 0.4014(2) 0.0543(11) Uani 1 1 d .
H17A H 0.6929 -0.0415 0.4244 0.065 Uiso 1 1 calc R
C15 C 0.8005(3) -0.06570(16) 0.3603(3) 0.0713(16) Uani 1 1 d .
C16 C 0.7732(3) -0.04584(15) 0.3942(3) 0.0691(15) Uani 1 1 d .
H16A H 0.7974 -0.0259 0.4123 0.083 Uiso 1 1 calc R
C28 C 0.51436(18) -0.09281(9) 0.40905(16) 0.0308(7) Uani 1 1 d .
C26 C 0.4575(3) -0.04352(11) 0.4427(2) 0.0527(11) Uani 1 1 d .
H26A H 0.4942 -0.0290 0.4411 0.063 Uiso 1 1 calc R
C27 C 0.4059(3) -0.02990(13) 0.4610(3) 0.0709(16) Uani 1 1 d .
H27A H 0.4082 -0.0064 0.4719 0.085 Uiso 1 1 calc R
C25 C 0.4567(2) -0.07880(10) 0.42621(17) 0.0384(9) Uani 1 1 d .
C24 C 0.4026(2) -0.09974(12) 0.4312(2) 0.0521(11) Uani 1 1 d .
H24A H 0.4018 -0.1236 0.4225 0.063 Uiso 1 1 calc R
C23 C 0.3500(3) -0.08605(16) 0.4486(3) 0.0748(16) Uani 1 1 d .
H23A H 0.3135 -0.1005 0.4507 0.090 Uiso 1 1 calc R
C22 C 0.3508(3) -0.05049(17) 0.4634(3) 0.0826(18) Uani 1 1 d .
C32 C 0.72510(19) 0.14310(10) 0.41011(17) 0.0368(8) Uani 1 1 d .
C31 C 0.7606(2) 0.15547(12) 0.46376(19) 0.0532(11) Uani 1 1 d .
H31A H 0.7561 0.1791 0.4719 0.064 Uiso 1 1 calc R
C33 C 0.7313(3) 0.10793(12) 0.4000(2) 0.0521(11) Uani 1 1 d .
H33A H 0.7061 0.0986 0.3647 0.063 Uiso 1 1 calc R
C35 C 0.68143(18) 0.16697(9) 0.36541(16) 0.0322(8) Uani 1 1 d .
C30 C 0.8028(3) 0.13371(15) 0.5059(2) 0.0663(14) Uani 1 1 d .
H30A H 0.8256 0.1427 0.5419 0.080 Uiso 1 1 calc R
C34 C 0.7746(3) 0.08590(13) 0.4414(2) 0.0639(13) Uani 1 1 d .
H34A H 0.7793 0.0623 0.4332 0.077 Uiso 1 1 calc R
C29 C 0.8110(3) 0.09900(14) 0.4949(2) 0.0636(13) Uani 1 1 d .
C40 C 0.64842(18) 0.24431(9) 0.27881(16) 0.0324(8) Uani 1 1 d .
C39 C 0.6993(2) 0.25150(11) 0.25394(18) 0.0426(9) Uani 1 1 d .
H39A H 0.7373 0.2362 0.2595 0.051 Uiso 1 1 calc R
C38 C 0.6943(2) 0.28081(12) 0.22145(19) 0.0508(11) Uani 1 1 d .
H38A H 0.7291 0.2852 0.2053 0.061 Uiso 1 1 calc R
C41 C 0.59318(19) 0.26843(10) 0.27074(17) 0.0359(8) Uani 1 1 d .
H41A H 0.5591 0.2645 0.2878 0.043 Uiso 1 1 calc R
C42 C 0.64934(17) 0.21151(9) 0.30993(16) 0.0310(8) Uani 1 1 d .
C37 C 0.6384(2) 0.30427(11) 0.21201(18) 0.0472(10) Uani 1 1 d .
C36 C 0.5884(2) 0.29779(10) 0.23810(18) 0.0427(9) Uani 1 1 d .
H36A H 0.5513 0.3136 0.2333 0.051 Uiso 1 1 calc R
C49 C 0.59277(18) 0.02933(9) 0.30531(15) 0.0294(7) Uani 1 1 d .
C45 C 0.6327(2) 0.00648(9) 0.27977(16) 0.0337(8) Uani 1 1 d .
C46 C 0.6060(2) -0.02543(10) 0.25419(18) 0.0413(9) Uani 1 1 d .
H46A H 0.5637 -0.0340 0.2569 0.050 Uiso 1 1 calc R
C48 C 0.7041(3) -0.03244(13) 0.2207(2) 0.0597(13) Uani 1 1 d .
C44 C 0.6970(2) 0.01788(11) 0.2765(2) 0.0478(10) Uani 1 1 d .
H44A H 0.7165 0.0389 0.2939 0.057 Uiso 1 1 calc R
C47 C 0.6410(3) -0.04466(11) 0.2247(2) 0.0532(11) Uani 1 1 d .
H47A H 0.6221 -0.0658 0.2077 0.064 Uiso 1 1 calc R
C43 C 0.7326(3) -0.00126(13) 0.2478(2) 0.0583(12) Uani 1 1 d .
H43A H 0.7760 0.0067 0.2466 0.070 Uiso 1 1 calc R
C52 C 0.4154(2) 0.03785(11) 0.36827(19) 0.0443(10) Uani 1 1 d .
H52A H 0.4074 0.0187 0.3438 0.053 Uiso 1 1 calc R
C55 C 0.4382(3) 0.09418(12) 0.44214(18) 0.0500(11) Uani 1 1 d .
H55A H 0.4463 0.1133 0.4667 0.060 Uiso 1 1 calc R
C53 C 0.4779(2) 0.05627(9) 0.38132(15) 0.0321(8) Uani 1 1 d .
C56 C 0.52747(18) 0.05062(8) 0.35044(14) 0.0278(7) Uani 1 1 d .
C54 C 0.4889(2) 0.08452(10) 0.41916(16) 0.0400(9) Uani 1 1 d .
H54A H 0.5313 0.0970 0.4289 0.048 Uiso 1 1 calc R
C50 C 0.3755(3) 0.07591(13) 0.4292(2) 0.0536(12) Uani 1 1 d .
C51 C 0.3640(3) 0.04769(13) 0.3915(2) 0.0582(12) Uani 1 1 d .
H51A H 0.3215 0.0354 0.3817 0.070 Uiso 1 1 calc R
C60 C 0.96186(19) 0.19225(9) 0.45938(16) 0.0339(8) Uani 1 1 d .
C59 C 1.0122(2) 0.18355(10) 0.51118(17) 0.0394(9) Uani 1 1 d .
H59A H 1.0364 0.2015 0.5351 0.047 Uiso 1 1 calc R
C61 C 0.9267(2) 0.16441(10) 0.4253(2) 0.0466(10) Uani 1 1 d .
H61A H 0.8924 0.1692 0.3905 0.056 Uiso 1 1 calc R
C62 C 0.9418(3) 0.12978(11) 0.4421(2) 0.0561(12) Uani 1 1 d .
H62A H 0.9176 0.1117 0.4185 0.067 Uiso 1 1 calc R
C63 C 0.94692(18) 0.22894(9) 0.44171(15) 0.0302(7) Uani 1 1 d .
C58 C 1.0271(2) 0.14899(11) 0.52793(19) 0.0494(10) Uani 1 1 d .
H58A H 1.0610 0.1440 0.5628 0.059 Uiso 1 1 calc R
C57 C 0.9922(3) 0.12154(11) 0.4934(2) 0.0537(11) Uani 1 1 d .
C70 C 0.89196(18) 0.27614(9) 0.40366(15) 0.0314(8) Uani 1 1 d .
C69 C 0.7712(2) 0.30002(11) 0.38575(18) 0.0410(9) Uani 1 1 d .
H69A H 0.7635 0.2824 0.4089 0.049 Uiso 1 1 calc R
C68 C 0.7189(2) 0.32452(11) 0.3621(2) 0.0476(10) Uani 1 1 d .
H68A H 0.6764 0.3233 0.3696 0.057 Uiso 1 1 calc R
C67 C 0.7286(2) 0.35097(11) 0.3275(2) 0.0506(11) Uani 1 1 d .
C66 C 0.7914(2) 0.35185(12) 0.3159(2) 0.0524(11) Uani 1 1 d .
H66A H 0.7983 0.3691 0.2920 0.063 Uiso 1 1 calc R
C65 C 0.8442(2) 0.32738(11) 0.33946(18) 0.0435(9) Uani 1 1 d .
H65A H 0.8861 0.3284 0.3312 0.052 Uiso 1 1 calc R
C64 C 0.83519(19) 0.30117(9) 0.37552(16) 0.0346(8) Uani 1 1 d .
C77 C 1.16588(19) 0.35286(9) 0.68602(15) 0.0306(7) Uani 1 1 d .
C75 C 1.23849(19) 0.36590(10) 0.71028(16) 0.0358(8) Uani 1 1 d .
C74 C 1.2625(3) 0.37562(15) 0.7658(2) 0.0630(13) Uani 1 1 d .
H74A H 1.2355 0.3702 0.7886 0.076 Uiso 1 1 calc R
C76 C 1.2796(3) 0.37287(16) 0.6769(2) 0.0690(15) Uani 1 1 d .
H76A H 1.2644 0.3662 0.6391 0.083 Uiso 1 1 calc R
C73 C 1.3257(3) 0.39336(19) 0.7892(3) 0.0830(18) Uani 1 1 d .
H73A H 1.3403 0.4001 0.8269 0.100 Uiso 1 1 calc R
C72 C 1.3664(3) 0.4009(2) 0.7573(3) 0.091(2) Uani 1 1 d .
C71 C 1.3437(4) 0.3900(2) 0.7007(3) 0.108(3) Uani 1 1 d .
H71A H 1.3723 0.3942 0.6788 0.130 Uiso 1 1 calc R
C83 C 1.0175(2) 0.29960(9) 0.60949(16) 0.0336(8) Uani 1 1 d .
C82 C 1.0258(3) 0.26438(11) 0.62477(18) 0.0474(10) Uani 1 1 d .
H82A H 1.0679 0.2569 0.6514 0.057 Uiso 1 1 calc R
C81 C 0.9730(3) 0.24034(12) 0.6015(2) 0.0590(13) Uani 1 1 d .
H81A H 0.9793 0.2169 0.6128 0.071 Uiso 1 1 calc R
C79 C 0.9021(2) 0.28600(15) 0.5446(2) 0.0585(13) Uani 1 1 d .
H79A H 0.8605 0.2933 0.5171 0.070 Uiso 1 1 calc R
C80 C 0.9104(3) 0.25101(15) 0.5612(2) 0.0617(14) Uani 1 1 d .
C84 C 1.06997(19) 0.32562(9) 0.64147(15) 0.0303(7) Uani 1 1 d .
C78 C 0.9553(2) 0.31017(11) 0.56855(18) 0.0450(10) Uani 1 1 d .
H78A H 0.9493 0.3336 0.5571 0.054 Uiso 1 1 calc R

loop_
_atom_site_aniso_label
_atom_site_aniso_U_11
_atom_site_aniso_U_22
_atom_site_aniso_U_33
_atom_site_aniso_U_23
_atom_site_aniso_U_13
_atom_site_aniso_U_12
Cu1 0.0295(2) 0.0198(2) 0.0470(3) -0.00075(18) 0.01359(19) 0.00001(16)
Cu2 0.0192(3) 0.0295(3) 0.0465(4) 0.000 0.0008(3) 0.000
Cu4 0.0412(3) 0.0178(2) 0.0489(3) 0.00938(18) 0.0235(2) 0.00468(17)
Cu3 0.0207(2) 0.0319(2) 0.0413(3) 0.00056(19) 0.00456(18) 0.00366(17)
Cu5 0.0210(2) 0.0319(2) 0.0478(3) 0.0026(2) 0.00182(19) -0.00593(17)
Cu9 0.0303(2) 0.0220(2) 0.0537(3) 0.00475(19) 0.0156(2) -0.00262(17)
Cu7 0.0315(2) 0.0341(2) 0.0500(3) -0.0152(2) 0.0154(2) 0.00521(18)
Cu6 0.0276(2) 0.0237(2) 0.0576(3) 0.0028(2) 0.0121(2) 0.00794(17)
Cu8 0.0349(2) 0.0253(2) 0.0465(3) 0.01209(19) 0.0196(2) 0.00100(17)
Cl1 0.0347(5) 0.0292(4) 0.0402(5) 0.0040(4) 0.0090(4) 0.0011(3)
Cl3 0.183(3) 0.118(2) 0.190(3) -0.0003(19) 0.021(2) -0.0330(19)
Cl2 0.215(7) 0.370(11) 0.317(10) -0.247(9) 0.209(7) -0.213(8)
O2W 0.123(5) 0.180(7) 0.214(8) -0.049(6) 0.043(5) 0.005(5)
O1W 0.109(8) 0.065(5) 0.221(13) -0.051(7) 0.093(8) -0.010(5)
N2 0.0332(16) 0.0197(14) 0.0417(17) 0.0029(12) 0.0187(13) 0.0023(11)
N3 0.0358(16) 0.0201(13) 0.0373(16) 0.0050(12) 0.0190(13) 0.0028(12)
N4 0.0335(16) 0.0212(14) 0.0440(17) 0.0065(12) 0.0199(14) 0.0027(12)
N7 0.0249(15) 0.0267(14) 0.0374(16) 0.0002(12) 0.0087(13) 0.0065(11)
N8 0.0240(15) 0.0317(15) 0.0358(16) -0.0079(13) 0.0082(12) 0.0038(12)
N9 0.0229(14) 0.0282(15) 0.0363(16) -0.0049(12) 0.0060(12) 0.0040(11)
N11 0.0227(14) 0.0238(14) 0.0401(17) 0.0042(12) 0.0052(12) 0.0016(11)
N12 0.0235(15) 0.0242(14) 0.0445(17) 0.0048(13) 0.0064(13) -0.0007(11)
N13 0.0212(14) 0.0277(15) 0.0437(17) 0.0028(13) 0.0039(13) -0.0021(12)
N16 0.0265(15) 0.0254(15) 0.0486(18) 0.0091(13) 0.0156(14) 0.0043(12)
N17 0.0285(15) 0.0216(14) 0.0520(19) 0.0094(13) 0.0172(14) 0.0061(12)
N18 0.0348(17) 0.0225(14) 0.0509(19) 0.0102(13) 0.0197(14) 0.0051(12)
N21 0.0289(15) 0.0263(14) 0.0376(16) -0.0064(12) 0.0123(13) 0.0014(12)
N22 0.0289(15) 0.0236(14) 0.0398(17) -0.0052(12) 0.0114(13) 0.0026(12)
N23 0.0337(16) 0.0291(15) 0.0341(16) -0.0061(13) 0.0129(13) 0.0048(12)
N26 0.0229(15) 0.0289(15) 0.0428(17) -0.0009(13) 0.0038(13) -0.0034(12)
N27 0.0233(15) 0.0254(14) 0.0442(17) -0.0003(13) 0.0064(13) -0.0015(11)
N28 0.0220(14) 0.0258(14) 0.0414(17) 0.0008(13) 0.0052(12) -0.0024(11)
N15 0.050(3) 0.056(3) 0.113(4) 0.016(3) 0.005(2) 0.022(2)
N30 0.086(3) 0.068(3) 0.082(3) 0.038(3) 0.030(3) -0.003(2)
N5 0.083(3) 0.113(4) 0.091(4) -0.010(3) 0.061(3) 0.020(3)
N1 0.120(4) 0.073(3) 0.131(5) -0.012(3) 0.092(4) 0.026(3)
N25 0.096(4) 0.111(4) 0.088(4) -0.036(3) 0.038(3) -0.070(3)
N10 0.089(3) 0.057(3) 0.081(3) -0.029(2) 0.021(3) -0.017(2)
N14 0.094(4) 0.033(2) 0.111(4) 0.017(2) 0.015(3) 0.005(2)
N6 0.063(3) 0.165(6) 0.050(3) -0.026(3) 0.010(2) -0.028(3)
N29 0.105(4) 0.087(4) 0.082(4) 0.039(3) 0.009(3) 0.032(3)
N20 0.060(3) 0.126(5) 0.185(7) 0.004(5) 0.073(4) -0.014(3)
N19 0.147(6) 0.110(5) 0.256(10) -0.008(6) 0.160(7) 0.024(4)
N24 0.091(5) 0.236(10) 0.161(7) -0.062(7) 0.044(5) -0.103(6)
C7 0.0268(18) 0.0279(17) 0.0345(19) -0.0006(14) 0.0109(15) 0.0053(14)
C6 0.052(2) 0.036(2) 0.043(2) -0.0048(18) 0.0118(19) 0.0058(18)
C2 0.058(3) 0.046(2) 0.059(3) -0.017(2) 0.017(2) -0.006(2)
C3 0.061(3) 0.030(2) 0.075(3) -0.008(2) 0.010(3) 0.003(2)
C5 0.0313(19) 0.0294(18) 0.042(2) -0.0050(16) 0.0130(16) 0.0054(15)
C4 0.041(2) 0.034(2) 0.055(3) -0.0021(18) 0.0050(19) 0.0066(17)
C1 0.063(3) 0.055(3) 0.041(2) -0.010(2) 0.005(2) 0.004(2)
C14 0.0238(17) 0.0318(18) 0.0355(19) 0.0006(15) 0.0102(15) 0.0036(14)
C10 0.0293(19) 0.047(2) 0.039(2) 0.0020(17) 0.0113(16) -0.0001(16)
C11 0.041(2) 0.062(3) 0.051(3) 0.006(2) 0.004(2) -0.004(2)
C12 0.042(3) 0.101(4) 0.048(3) 0.019(3) 0.003(2) -0.004(3)
C9 0.041(2) 0.056(3) 0.053(3) -0.014(2) 0.013(2) -0.002(2)
C13 0.042(3) 0.099(4) 0.042(3) -0.012(3) 0.015(2) -0.020(3)
C8 0.054(3) 0.077(3) 0.058(3) -0.027(3) 0.018(2) -0.018(3)
C21 0.0330(19) 0.0244(17) 0.044(2) 0.0080(15) 0.0158(16) 0.0049(14)
C18 0.033(2) 0.0323(19) 0.054(2) 0.0151(17) 0.0191(18) 0.0078(15)
C19 0.047(2) 0.046(2) 0.065(3) 0.014(2) 0.028(2) 0.0074(19)
C20 0.060(3) 0.071(3) 0.079(4) 0.020(3) 0.044(3) 0.018(3)
C17 0.042(2) 0.044(2) 0.080(3) 0.007(2) 0.024(2) -0.0021(19)
C15 0.042(3) 0.076(4) 0.104(4) 0.028(3) 0.034(3) 0.000(3)
C16 0.041(3) 0.061(3) 0.106(4) 0.006(3) 0.025(3) -0.014(2)
C28 0.0272(18) 0.0244(17) 0.041(2) 0.0082(15) 0.0118(15) 0.0034(14)
C26 0.069(3) 0.033(2) 0.073(3) 0.011(2) 0.045(3) 0.010(2)
C27 0.095(4) 0.043(3) 0.099(4) 0.009(3) 0.065(4) 0.020(3)
C25 0.039(2) 0.0317(19) 0.047(2) 0.0118(17) 0.0184(18) 0.0088(16)
C24 0.039(2) 0.050(3) 0.072(3) -0.002(2) 0.025(2) 0.0008(19)
C23 0.055(3) 0.077(4) 0.111(5) 0.000(3) 0.052(3) -0.002(3)
C22 0.078(4) 0.076(4) 0.119(5) 0.008(4) 0.066(4) 0.020(3)
C32 0.0267(18) 0.0337(19) 0.046(2) 0.0029(17) 0.0062(16) -0.0008(15)
C31 0.052(3) 0.044(2) 0.053(3) 0.000(2) 0.005(2) 0.002(2)
C33 0.056(3) 0.042(2) 0.051(3) -0.001(2) 0.008(2) 0.002(2)
C35 0.0243(17) 0.0266(17) 0.042(2) -0.0040(15) 0.0055(15) -0.0029(14)
C30 0.064(3) 0.070(3) 0.048(3) 0.005(2) -0.005(2) 0.003(3)
C34 0.075(3) 0.042(3) 0.071(3) 0.014(2) 0.018(3) 0.015(2)
C29 0.056(3) 0.065(3) 0.062(3) 0.021(3) 0.010(2) 0.012(2)
C40 0.0246(17) 0.0304(18) 0.0379(19) -0.0004(15) 0.0046(15) -0.0062(14)
C39 0.035(2) 0.046(2) 0.049(2) -0.0017(19) 0.0170(18) -0.0015(17)
C38 0.047(2) 0.060(3) 0.052(3) 0.002(2) 0.024(2) -0.013(2)
C41 0.0276(18) 0.0330(19) 0.047(2) 0.0020(17) 0.0128(16) -0.0034(15)
C42 0.0217(17) 0.0283(17) 0.041(2) -0.0024(15) 0.0069(15) -0.0006(14)
C37 0.050(3) 0.044(2) 0.045(2) 0.0046(19) 0.012(2) -0.0105(19)
C36 0.038(2) 0.034(2) 0.053(2) 0.0071(18) 0.0100(18) 0.0007(16)
C49 0.0319(18) 0.0213(16) 0.0354(19) 0.0042(14) 0.0120(15) 0.0026(14)
C45 0.041(2) 0.0238(17) 0.043(2) 0.0054(15) 0.0216(17) 0.0074(15)
C46 0.047(2) 0.0300(19) 0.051(2) 0.0027(17) 0.0214(19) 0.0057(17)
C48 0.076(3) 0.050(3) 0.070(3) 0.005(2) 0.045(3) 0.022(2)
C44 0.048(2) 0.034(2) 0.071(3) -0.001(2) 0.033(2) 0.0026(18)
C47 0.074(3) 0.035(2) 0.056(3) -0.0023(19) 0.029(2) 0.011(2)
C43 0.056(3) 0.054(3) 0.083(3) 0.007(2) 0.047(3) 0.010(2)
C52 0.049(2) 0.037(2) 0.057(3) -0.0050(18) 0.031(2) -0.0044(18)
C55 0.069(3) 0.046(2) 0.038(2) -0.0016(18) 0.021(2) 0.017(2)
C53 0.039(2) 0.0249(17) 0.0367(19) 0.0049(14) 0.0183(16) 0.0055(15)
C56 0.0311(18) 0.0199(16) 0.0338(18) 0.0017(13) 0.0127(15) -0.0006(13)
C54 0.051(2) 0.034(2) 0.037(2) 0.0023(16) 0.0167(18) 0.0033(17)
C50 0.061(3) 0.059(3) 0.051(3) 0.008(2) 0.033(2) 0.022(2)
C51 0.048(3) 0.064(3) 0.075(3) 0.003(3) 0.037(2) 0.000(2)
C60 0.0271(18) 0.0269(18) 0.047(2) 0.0030(16) 0.0116(16) -0.0013(14)
C59 0.041(2) 0.0311(19) 0.045(2) 0.0024(17) 0.0122(18) -0.0010(16)
C61 0.037(2) 0.034(2) 0.059(3) -0.0026(19) 0.0025(19) -0.0050(17)
C62 0.054(3) 0.030(2) 0.078(3) -0.009(2) 0.014(2) -0.0111(19)
C63 0.0228(17) 0.0265(17) 0.0387(19) 0.0009(15) 0.0065(15) -0.0016(13)
C58 0.054(3) 0.039(2) 0.052(3) 0.0133(19) 0.012(2) 0.0057(19)
C57 0.058(3) 0.032(2) 0.073(3) 0.011(2) 0.023(2) 0.0010(19)
C70 0.0237(17) 0.0295(18) 0.0375(19) 0.0042(15) 0.0058(15) -0.0032(14)
C69 0.031(2) 0.038(2) 0.050(2) 0.0015(18) 0.0078(17) -0.0023(16)
C68 0.030(2) 0.045(2) 0.064(3) -0.007(2) 0.0103(19) 0.0052(17)
C67 0.040(2) 0.040(2) 0.059(3) -0.002(2) 0.000(2) 0.0108(18)
C66 0.049(3) 0.044(2) 0.056(3) 0.013(2) 0.008(2) 0.006(2)
C65 0.034(2) 0.041(2) 0.051(2) 0.0106(18) 0.0082(18) 0.0023(17)
C64 0.0255(18) 0.0291(18) 0.043(2) 0.0007(16) 0.0027(15) -0.0002(14)
C77 0.0325(19) 0.0282(17) 0.0328(18) -0.0020(14) 0.0131(15) 0.0069(14)
C75 0.0306(19) 0.038(2) 0.040(2) -0.0053(16) 0.0144(16) 0.0029(15)
C74 0.047(3) 0.084(4) 0.058(3) -0.014(3) 0.017(2) -0.005(2)
C76 0.058(3) 0.091(4) 0.065(3) -0.016(3) 0.028(3) -0.013(3)
C73 0.054(3) 0.112(5) 0.071(4) -0.031(4) 0.005(3) -0.014(3)
C72 0.060(4) 0.123(6) 0.091(5) -0.034(4) 0.025(3) -0.043(4)
C71 0.067(4) 0.158(7) 0.115(6) -0.017(5) 0.052(4) -0.043(4)
C83 0.036(2) 0.0284(18) 0.038(2) -0.0073(15) 0.0147(16) 0.0008(15)
C82 0.059(3) 0.037(2) 0.046(2) -0.0045(18) 0.017(2) -0.0007(19)
C81 0.084(4) 0.041(2) 0.058(3) -0.011(2) 0.032(3) -0.018(2)
C79 0.041(2) 0.080(4) 0.050(3) -0.022(2) 0.009(2) -0.006(2)
C80 0.066(3) 0.073(3) 0.057(3) -0.030(3) 0.035(3) -0.037(3)
C84 0.0318(19) 0.0261(17) 0.0333(18) -0.0010(14) 0.0111(15) 0.0054(14)
C78 0.041(2) 0.044(2) 0.046(2) -0.0078(19) 0.0095(19) 0.0028(18)

loop_
_atom_type_symbol
_atom_type_description
_atom_type_scat_dispersion_real
_atom_type_scat_dispersion_imag
_atom_type_scat_source
C C 0.0033 0.0016 'International Tables Vol C Tables 4.2.6.8 and 6.1.1.4'
H H 0.0000 0.0000 'International Tables Vol C Tables 4.2.6.8 and 6.1.1.4'
N N 0.0061 0.0033 'International Tables Vol C Tables 4.2.6.8 and 6.1.1.4'
O O 0.0106 0.0060 'International Tables Vol C Tables 4.2.6.8 and 6.1.1.4'
Cl Cl 0.1484 0.1585 'International Tables Vol C Tables 4.2.6.8 and 6.1.1.4'
Cu Cu 0.3201 1.2651 'International Tables Vol C Tables 4.2.6.8 and 6.1.1.4'

loop_
_geom_angle_atom_site_label_1
_geom_angle_atom_site_label_2
_geom_angle_atom_site_label_3
_geom_angle
_geom_angle_site_symmetry_1
_geom_angle_site_symmetry_3
N2 Cu1 N27 123.35(12) . .
N2 Cu1 N22 120.35(12) . 7_656
N27 Cu1 N22 116.28(12) . 7_656
N28 Cu2 N28 176.53(18) . 2_655
N3 Cu4 N18 173.00(13) . .
N11 Cu3 N9 157.15(12) . 7_756
N11 Cu3 Cl1 104.30(9) . .
N9 Cu3 Cl1 98.38(9) 7_756 .
N26 Cu5 N13 176.33(13) . .
N12 Cu9 N16 160.85(13) . 3
N12 Cu9 Cl1 103.57(9) . .
N16 Cu9 Cl1 93.61(9) 3 .
N8 Cu7 N23 165.08(13) 7_756 .
N8 Cu7 Cl1 93.88(10) 7_756 .
N23 Cu7 Cl1 98.92(10) . .
N17 Cu6 N7 165.44(13) 3 .
N17 Cu6 Cl1 92.19(10) 3 .
N7 Cu6 Cl1 101.16(9) . .
N21 Cu8 N4 169.53(13) 8_455 .
Cu3 Cl1 Cu9 85.50(3) . .
Cu3 Cl1 Cu7 77.10(3) . .
Cu9 Cl1 Cu7 141.56(4) . .
Cu3 Cl1 Cu6 101.26(4) . .
Cu9 Cl1 Cu6 73.85(3) . .
Cu7 Cl1 Cu6 142.81(4) . .
C56 N2 N4 106.9(3) . .
C56 N2 Cu1 133.0(2) . .
N4 N2 Cu1 120.1(2) . .
C49 N3 C56 104.1(3) . .
C49 N3 Cu4 124.7(2) . .
C56 N3 Cu4 130.2(2) . .
C49 N4 N2 106.9(3) . .
C49 N4 Cu8 135.5(3) . .
N2 N4 Cu8 114.9(2) . .
C14 N7 C7 104.2(3) . .
C14 N7 Cu6 133.0(2) . .
C7 N7 Cu6 122.0(2) . .
C14 N8 N9 106.7(3) . .
C14 N8 Cu7 134.0(2) . 7_756
N9 N8 Cu7 117.9(2) . 7_756
C7 N9 N8 106.8(3) . .
C7 N9 Cu3 133.8(2) . 7_756
N8 N9 Cu3 119.3(2) . 7_756
C63 N11 N12 106.6(3) . .
C63 N11 Cu3 131.2(2) . .
N12 N11 Cu3 122.0(2) . .
C70 N12 N11 106.8(3) . .
C70 N12 Cu9 131.0(2) . .
N11 N12 Cu9 122.2(2) . .
C70 N13 C63 104.7(3) . .
C70 N13 Cu5 124.7(2) . .
C63 N13 Cu5 130.6(2) . .
C28 N16 N17 106.8(3) . .
C28 N16 Cu9 140.0(2) . 3_445
N17 N16 Cu9 113.0(2) . 3_445
C21 N17 N16 106.5(3) . .
C21 N17 Cu6 130.7(2) . 3_445
N16 N17 Cu6 120.6(2) . 3_445
C21 N18 C28 104.4(3) . .
C21 N18 Cu4 123.2(2) . .
C28 N18 Cu4 131.3(2) . .
C77 N21 N22 107.1(3) . .
C77 N21 Cu8 135.2(3) . 8_556
N22 N21 Cu8 117.3(2) . 8_556
C84 N22 N21 106.3(3) . .
C84 N22 Cu1 133.8(2) . 7_656
N21 N22 Cu1 119.2(2) . 7_656
C77 N23 C84 104.2(3) . .
C77 N23 Cu7 133.4(2) . .
C84 N23 Cu7 122.1(2) . .
C42 N26 C35 104.5(3) . .
C42 N26 Cu5 126.7(2) . .
C35 N26 Cu5 128.7(2) . .
C35 N27 N28 106.8(3) . .
C35 N27 Cu1 137.9(3) . .
N28 N27 Cu1 115.2(2) . .
C42 N28 N27 107.0(3) . .
C42 N28 Cu2 134.7(3) . .
N27 N28 Cu2 118.3(2) . .
C67 N15 H15A 120.0 . .
C67 N15 H15B 120.0 . .
H15A N15 H15B 120.0 . .
C37 N30 H30B 120.0 . .
C37 N30 H30C 120.0 . .
H30B N30 H30C 120.0 . .
C50 N5 H5A 120.0 . .
C50 N5 H5B 120.0 . .
H5A N5 H5B 120.0 . .
C48 N1 H1B 120.0 . .
C48 N1 H1C 120.0 . .
H1B N1 H1C 120.0 . .
C80 N25 H25A 120.0 . .
C80 N25 H25B 120.0 . .
H25A N25 H25B 120.0 . .
C2 N10 H10A 120.0 . .
C2 N10 H10B 120.0 . .
H10A N10 H10B 120.0 . .
C57 N14 H14A 120.0 . .
C57 N14 H14B 120.0 . .
H14A N14 H14B 120.0 . .
C13 N6 H6B 120.0 . .
C13 N6 H6C 120.0 . .
H6B N6 H6C 120.0 . .
C29 N29 H29A 120.0 . .
C29 N29 H29B 120.0 . .
H29A N29 H29B 120.0 . .
C15 N20 H20B 120.0 . .
C15 N20 H20C 120.0 . .
H20B N20 H20C 120.0 . .
C22 N19 H19B 120.0 . .
C22 N19 H19C 120.0 . .
H19B N19 H19C 120.0 . .
C72 N24 H24B 120.0 . .
C72 N24 H24C 120.0 . .
H24B N24 H24C 120.0 . .
N9 C7 N7 111.3(3) . .
N9 C7 C5 123.8(3) . .
N7 C7 C5 124.6(3) . .
C1 C6 C5 120.9(4) . .
C1 C6 H6A 119.6 . .
C5 C6 H6A 119.6 . .
C3 C2 C1 118.1(4) . .
C3 C2 N10 120.8(5) . .
C1 C2 N10 121.1(5) . .
C2 C3 C4 120.7(4) . .
C2 C3 H3A 119.6 . .
C4 C3 H3A 119.6 . .
C4 C5 C6 117.6(4) . .
C4 C5 C7 119.7(4) . .
C6 C5 C7 122.5(3) . .
C3 C4 C5 121.4(4) . .
C3 C4 H4A 119.3 . .
C5 C4 H4A 119.3 . .
C6 C1 C2 121.1(4) . .
C6 C1 H1A 119.5 . .
C2 C1 H1A 119.5 . .
N8 C14 N7 111.0(3) . .
N8 C14 C10 122.0(3) . .
N7 C14 C10 127.0(3) . .
C9 C10 C11 117.3(4) . .
C9 C10 C14 121.2(4) . .
C11 C10 C14 121.3(4) . .
C10 C11 C12 120.8(5) . .
C10 C11 H11A 119.6 . .
C12 C11 H11A 119.6 . .
C13 C12 C11 120.8(5) . .
C13 C12 H12A 119.6 . .
C11 C12 H12A 119.6 . .
C8 C9 C10 121.6(5) . .
C8 C9 H9A 119.2 . .
C10 C9 H9A 119.2 . .
C12 C13 C8 119.0(4) . .
C12 C13 N6 119.6(6) . .
C8 C13 N6 121.4(6) . .
C13 C8 C9 120.5(5) . .
C13 C8 H8A 119.7 . .
C9 C8 H8A 119.7 . .
N17 C21 N18 111.5(3) . .
N17 C21 C18 124.2(3) . .
N18 C21 C18 124.2(3) . .
C17 C18 C19 118.2(4) . .
C17 C18 C21 119.7(4) . .
C19 C18 C21 122.0(4) . .
C20 C19 C18 120.2(5) . .
C20 C19 H19A 119.9 . .
C18 C19 H19A 119.9 . .
C15 C20 C19 120.7(5) . .
C15 C20 H20A 119.6 . .
C19 C20 H20A 119.6 . .
C16 C17 C18 121.5(5) . .
C16 C17 H17A 119.3 . .
C18 C17 H17A 119.3 . .
C16 C15 C20 118.9(4) . .
C16 C15 N20 120.8(6) . .
C20 C15 N20 120.3(6) . .
C17 C16 C15 120.4(5) . .
C17 C16 H16A 119.8 . .
C15 C16 H16A 119.8 . .
N16 C28 N18 110.8(3) . .
N16 C28 C25 125.4(3) . .
N18 C28 C25 123.6(3) . .
C27 C26 C25 121.7(4) . .
C27 C26 H26A 119.1 . .
C25 C26 H26A 119.1 . .
C26 C27 C22 120.7(5) . .
C26 C27 H27A 119.7 . .
C22 C27 H27A 119.7 . .
C24 C25 C26 117.2(4) . .
C24 C25 C28 122.5(4) . .
C26 C25 C28 120.2(4) . .
C23 C24 C25 121.3(5) . .
C23 C24 H24A 119.4 . .
C25 C24 H24A 119.4 . .
C24 C23 C22 120.6(5) . .
C24 C23 H23A 119.7 . .
C22 C23 H23A 119.7 . .
C27 C22 N19 120.3(6) . .
C27 C22 C23 118.5(5) . .
N19 C22 C23 121.2(6) . .
C33 C32 C31 117.6(4) . .
C33 C32 C35 121.5(4) . .
C31 C32 C35 120.9(4) . .
C32 C31 C30 121.9(4) . .
C32 C31 H31A 119.1 . .
C30 C31 H31A 119.1 . .
C32 C33 C34 121.3(4) . .
C32 C33 H33A 119.3 . .
C34 C33 H33A 119.3 . .
N27 C35 N26 110.7(3) . .
N27 C35 C32 125.5(3) . .
N26 C35 C32 123.8(3) . .
C29 C30 C31 120.2(5) . .
C29 C30 H30A 119.9 . .
C31 C30 H30A 119.9 . .
C29 C34 C33 120.2(5) . .
C29 C34 H34A 119.9 . .
C33 C34 H34A 119.9 . .
C30 C29 C34 118.7(4) . .
C30 C29 N29 120.2(5) . .
C34 C29 N29 121.0(5) . .
C39 C40 C41 118.0(3) . .
C39 C40 C42 121.7(3) . .
C41 C40 C42 120.2(3) . .
C38 C39 C40 120.7(4) . .
C38 C39 H39A 119.7 . .
C40 C39 H39A 119.7 . .
C39 C38 C37 121.4(4) . .
C39 C38 H38A 119.3 . .
C37 C38 H38A 119.3 . .
C36 C41 C40 121.0(4) . .
C36 C41 H41A 119.5 . .
C40 C41 H41A 119.5 . .
N28 C42 N26 111.0(3) . .
N28 C42 C40 122.9(3) . .
N26 C42 C40 126.1(3) . .
N30 C37 C36 120.5(4) . .
N30 C37 C38 121.3(4) . .
C36 C37 C38 118.2(4) . .
C41 C36 C37 120.6(4) . .
C41 C36 H36A 119.7 . .
C37 C36 H36A 119.7 . .
N4 C49 N3 111.0(3) . .
N4 C49 C45 121.3(3) . .
N3 C49 C45 127.7(3) . .
C44 C45 C46 117.9(3) . .
C44 C45 C49 119.6(3) . .
C46 C45 C49 122.3(3) . .
C47 C46 C45 121.3(4) . .
C47 C46 H46A 119.4 . .
C45 C46 H46A 119.4 . .
C47 C48 C43 119.2(4) . .
C47 C48 N1 119.7(5) . .
C43 C48 N1 121.1(5) . .
C43 C44 C45 121.2(4) . .
C43 C44 H44A 119.4 . .
C45 C44 H44A 119.4 . .
C48 C47 C46 120.0(4) . .
C48 C47 H47A 120.0 . .
C46 C47 H47A 120.0 . .
C44 C43 C48 120.4(4) . .
C44 C43 H43A 119.8 . .
C48 C43 H43A 119.8 . .
C53 C52 C51 120.3(4) . .
C53 C52 H52A 119.8 . .
C51 C52 H52A 119.8 . .
C54 C55 C50 120.7(4) . .
C54 C55 H55A 119.7 . .
C50 C55 H55A 119.7 . .
C52 C53 C54 118.5(3) . .
C52 C53 C56 121.5(3) . .
C54 C53 C56 119.3(3) . .
N2 C56 N3 111.0(3) . .
N2 C56 C53 120.2(3) . .
N3 C56 C53 128.7(3) . .
C55 C54 C53 121.1(4) . .
C55 C54 H54A 119.4 . .
C53 C54 H54A 119.4 . .
C55 C50 N5 120.1(5) . .
C55 C50 C51 118.5(4) . .
N5 C50 C51 121.3(5) . .
C52 C51 C50 120.8(4) . .
C52 C51 H51A 119.6 . .
C50 C51 H51A 119.6 . .
C61 C60 C59 117.0(3) . .
C61 C60 C63 121.7(3) . .
C59 C60 C63 121.3(3) . .
C58 C59 C60 121.7(4) . .
C58 C59 H59A 119.2 . .
C60 C59 H59A 119.2 . .
C62 C61 C60 121.2(4) . .
C62 C61 H61A 119.4 . .
C60 C61 H61A 119.4 . .
C61 C62 C57 121.2(4) . .
C61 C62 H62A 119.4 . .
C57 C62 H62A 119.4 . .
N11 C63 N13 110.9(3) . .
N11 C63 C60 124.8(3) . .
N13 C63 C60 124.3(3) . .
C59 C58 C57 120.7(4) . .
C59 C58 H58A 119.6 . .
C57 C58 H58A 119.6 . .
C62 C57 C58 118.2(4) . .
C62 C57 N14 121.1(5) . .
C58 C57 N14 120.7(5) . .
N12 C70 N13 111.0(3) . .
N12 C70 C64 124.4(3) . .
N13 C70 C64 124.4(3) . .
C68 C69 C64 121.0(4) . .
C68 C69 H69A 119.5 . .
C64 C69 H69A 119.5 . .
C69 C68 C67 120.9(4) . .
C69 C68 H68A 119.5 . .
C67 C68 H68A 119.5 . .
N15 C67 C66 120.7(5) . .
N15 C67 C68 120.7(5) . .
C66 C67 C68 118.5(4) . .
C67 C66 C65 120.9(4) . .
C67 C66 H66A 119.6 . .
C65 C66 H66A 119.6 . .
C66 C65 C64 120.8(4) . .
C66 C65 H65A 119.6 . .
C64 C65 H65A 119.6 . .
C69 C64 C65 117.9(3) . .
C69 C64 C70 120.3(3) . .
C65 C64 C70 121.8(3) . .
N21 C77 N23 110.9(3) . .
N21 C77 C75 119.6(3) . .
N23 C77 C75 129.5(3) . .
C74 C75 C76 119.2(4) . .
C74 C75 C77 118.7(4) . .
C76 C75 C77 121.5(4) . .
C75 C74 C73 121.8(5) . .
C75 C74 H74A 119.1 . .
C73 C74 H74A 119.1 . .
C71 C76 C75 118.8(5) . .
C71 C76 H76A 120.6 . .
C75 C76 H76A 120.6 . .
C72 C73 C74 120.1(6) . .
C72 C73 H73A 119.9 . .
C74 C73 H73A 119.9 . .
C73 C72 C71 118.7(5) . .
C73 C72 N24 120.3(7) . .
C71 C72 N24 121.0(6) . .
C76 C71 C72 121.2(6) . .
C76 C71 H71A 119.4 . .
C72 C71 H71A 119.4 . .
C82 C83 C78 118.7(4) . .
C82 C83 C84 120.0(4) . .
C78 C83 C84 120.9(3) . .
C81 C82 C83 121.4(4) . .
C81 C82 H82A 119.3 . .
C83 C82 H82A 119.3 . .
C82 C81 C80 119.9(5) . .
C82 C81 H81A 120.0 . .
C80 C81 H81A 120.0 . .
C80 C79 C78 120.5(5) . .
C80 C79 H79A 119.8 . .
C78 C79 H79A 119.8 . .
C79 C80 C81 119.3(4) . .
C79 C80 N25 120.6(6) . .
C81 C80 N25 120.1(6) . .
N22 C84 N23 111.4(3) . .
N22 C84 C83 121.4(3) . .
N23 C84 C83 127.1(3) . .
C79 C78 C83 120.2(4) . .
C79 C78 H78A 119.9 . .
C83 C78 H78A 119.9 . .

loop_
_geom_bond_atom_site_label_1
_geom_bond_atom_site_label_2
_geom_bond_distance
_geom_bond_site_symmetry_2
Cu1 N2 1.946(3) .
Cu1 N27 1.957(3) .
Cu1 N22 1.963(3) 7_656
Cu2 N28 1.872(3) .
Cu2 N28 1.872(3) 2_655
Cu4 N3 1.867(3) .
Cu4 N18 1.875(3) .
Cu3 N11 1.906(3) .
Cu3 N9 1.916(3) 7_756
Cu3 Cl1 2.5018(11) .
Cu5 N26 1.862(3) .
Cu5 N13 1.866(3) .
Cu9 N12 1.897(3) .
Cu9 N16 1.910(3) 3
Cu9 Cl1 2.5274(11) .
Cu7 N8 1.898(3) 7_756
Cu7 N23 1.898(3) .
Cu7 Cl1 2.6612(13) .
Cu6 N17 1.901(3) 3
Cu6 N7 1.904(3) .
Cu6 Cl1 2.6623(13) .
Cu8 N21 1.861(3) 8_455
Cu8 N4 1.867(3) .
N2 C56 1.322(4) .
N2 N4 1.382(4) .
N3 C49 1.361(4) .
N3 C56 1.365(4) .
N4 C49 1.323(4) .
N7 C14 1.359(5) .
N7 C7 1.359(5) .
N8 C14 1.330(4) .
N8 N9 1.381(4) .
N8 Cu7 1.898(3) 7_756
N9 C7 1.322(4) .
N9 Cu3 1.916(3) 7_756
N11 C63 1.327(4) .
N11 N12 1.392(4) .
N12 C70 1.326(4) .
N13 C70 1.355(4) .
N13 C63 1.363(4) .
N16 C28 1.328(4) .
N16 N17 1.386(4) .
N16 Cu9 1.910(3) 3_445
N17 C21 1.320(4) .
N17 Cu6 1.901(3) 3_445
N18 C21 1.357(4) .
N18 C28 1.360(4) .
N21 C77 1.323(4) .
N21 N22 1.378(4) .
N21 Cu8 1.861(3) 8_556
N22 C84 1.324(4) .
N22 Cu1 1.963(3) 7_656
N23 C77 1.355(5) .
N23 C84 1.356(5) .
N26 C42 1.351(5) .
N26 C35 1.365(5) .
N27 C35 1.322(4) .
N27 N28 1.380(4) .
N28 C42 1.324(4) .
N15 C67 1.379(5) .
N15 H15A 0.8600 .
N15 H15B 0.8600 .
N30 C37 1.387(6) .
N30 H30B 0.8600 .
N30 H30C 0.8600 .
N5 C50 1.385(6) .
N5 H5A 0.8600 .
N5 H5B 0.8600 .
N1 C48 1.396(6) .
N1 H1B 0.8600 .
N1 H1C 0.8600 .
N25 C80 1.410(6) .
N25 H25A 0.8600 .
N25 H25B 0.8600 .
N10 C2 1.403(6) .
N10 H10A 0.8600 .
N10 H10B 0.8600 .
N14 C57 1.392(6) .
N14 H14A 0.8600 .
N14 H14B 0.8600 .
N6 C13 1.388(6) .
N6 H6B 0.8600 .
N6 H6C 0.8600 .
N29 C29 1.399(6) .
N29 H29A 0.8600 .
N29 H29B 0.8600 .
N20 C15 1.386(6) .
N20 H20B 0.8600 .
N20 H20C 0.8600 .
N19 C22 1.382(7) .
N19 H19B 0.8600 .
N19 H19C 0.8600 .
N24 C72 1.416(8) .
N24 H24B 0.8600 .
N24 H24C 0.8600 .
C7 C5 1.464(5) .
C6 C1 1.385(6) .
C6 C5 1.389(6) .
C6 H6A 0.9300 .
C2 C3 1.377(7) .
C2 C1 1.393(7) .
C3 C4 1.388(6) .
C3 H3A 0.9300 .
C5 C4 1.391(5) .
C4 H4A 0.9300 .
C1 H1A 0.9300 .
C14 C10 1.466(5) .
C10 C9 1.395(6) .
C10 C11 1.396(6) .
C11 C12 1.403(7) .
C11 H11A 0.9300 .
C12 C13 1.378(8) .
C12 H12A 0.9300 .
C9 C8 1.393(6) .
C9 H9A 0.9300 .
C13 C8 1.378(8) .
C8 H8A 0.9300 .
C21 C18 1.461(5) .
C18 C17 1.384(6) .
C18 C19 1.389(6) .
C19 C20 1.386(6) .
C19 H19A 0.9300 .
C20 C15 1.383(8) .
C20 H20A 0.9300 .
C17 C16 1.371(6) .
C17 H17A 0.9300 .
C15 C16 1.377(8) .
C16 H16A 0.9300 .
C28 C25 1.460(5) .
C26 C27 1.364(6) .
C26 C25 1.400(6) .
C26 H26A 0.9300 .
C27 C22 1.369(8) .
C27 H27A 0.9300 .
C25 C24 1.382(6) .
C24 C23 1.369(7) .
C24 H24A 0.9300 .
C23 C22 1.398(8) .
C23 H23A 0.9300 .
C32 C33 1.372(6) .
C32 C31 1.379(6) .
C32 C35 1.481(5) .
C31 C30 1.386(7) .
C31 H31A 0.9300 .
C33 C34 1.389(6) .
C33 H33A 0.9300 .
C30 C29 1.367(8) .
C30 H30A 0.9300 .
C34 C29 1.390(8) .
C34 H34A 0.9300 .
C40 C39 1.387(5) .
C40 C41 1.398(5) .
C40 C42 1.466(5) .
C39 C38 1.363(6) .
C39 H39A 0.9300 .
C38 C37 1.388(7) .
C38 H38A 0.9300 .
C41 C36 1.367(5) .
C41 H41A 0.9300 .
C37 C36 1.387(6) .
C36 H36A 0.9300 .
C49 C45 1.464(5) .
C45 C44 1.386(6) .
C45 C46 1.392(5) .
C46 C47 1.384(6) .
C46 H46A 0.9300 .
C48 C47 1.380(7) .
C48 C43 1.389(7) .
C44 C43 1.375(6) .
C44 H44A 0.9300 .
C47 H47A 0.9300 .
C43 H43A 0.9300 .
C52 C53 1.374(6) .
C52 C51 1.390(6) .
C52 H52A 0.9300 .
C55 C54 1.374(6) .
C55 C50 1.375(7) .
C55 H55A 0.9300 .
C53 C54 1.400(5) .
C53 C56 1.463(5) .
C54 H54A 0.9300 .
C50 C51 1.397(7) .
C51 H51A 0.9300 .
C60 C61 1.395(5) .
C60 C59 1.394(5) .
C60 C63 1.462(5) .
C59 C58 1.380(6) .
C59 H59A 0.9300 .
C61 C62 1.383(6) .
C61 H61A 0.9300 .
C62 C57 1.383(7) .
C62 H62A 0.9300 .
C58 C57 1.386(7) .
C58 H58A 0.9300 .
C70 C64 1.470(5) .
C69 C68 1.379(6) .
C69 C64 1.387(5) .
C69 H69A 0.9300 .
C68 C67 1.383(7) .
C68 H68A 0.9300 .
C67 C66 1.381(7) .
C66 C65 1.383(6) .
C66 H66A 0.9300 .
C65 C64 1.396(5) .
C65 H65A 0.9300 .
C77 C75 1.463(5) .
C75 C74 1.365(6) .
C75 C76 1.380(6) .
C74 C73 1.381(7) .
C74 H74A 0.9300 .
C76 C71 1.385(8) .
C76 H76A 0.9300 .
C73 C72 1.348(9) .
C73 H73A 0.9300 .
C72 C71 1.402(10) .
C71 H71A 0.9300 .
C83 C82 1.385(6) .
C83 C78 1.385(6) .
C83 C84 1.470(5) .
C82 C81 1.370(6) .
C82 H82A 0.9300 .
C81 C80 1.384(8) .
C81 H81A 0.9300 .
C79 C80 1.385(8) .
C79 C78 1.383(6) .
C79 H79A 0.9300 .
C78 H78A 0.9300 .
